data_4334610
loop_
_publ_author_name
'V. Georgantas'
'M. Menelaou'
'V. Psycharis'
'C. P. Raptopoulou'
'A. Terzis'
'V. Tangoulis'
'C. Mateescu'
'A. Salifoglou'

_publ_section_title
;
 Aromatic Chelator-Specific Lattice Architecture and Dimensionality in
 Binary and Ternary Cu(II)-Organophosphonate Materials
;
_journal_name_full 'Inorganic Chemistry'
_journal_page_first 4963
_journal_page_last 4976
_journal_paper_doi 10.1021/ic302598d
_journal_volume 52
_journal_year 2013
_chemical_formula_sum 'C67 H110.4 Cu4 N12 O40.2 P8'
_chemical_formula_weight 2229.20
_chemical_name_systematic
;
 ?
;
_space_group_IT_number 15
_symmetry_cell_setting monoclinic
_symmetry_space_group_name_Hall '-I 2ya'
_symmetry_space_group_name_H-M 'I 1 2/a 1'
_atom_sites_solution_hydrogens geom
_atom_sites_solution_primary direct
_atom_sites_solution_secondary difmap
_audit_creation_method SHELXL-97
_cell_angle_alpha 90.00
_cell_angle_beta 100.9790(10)
_cell_angle_gamma 90.00
_cell_formula_units_Z 4
_cell_length_a 16.6307(3)
_cell_length_b 28.5261(5)
_cell_length_c 20.0359(4)
_cell_measurement_reflns_used 34541
_cell_measurement_temperature 180(2)
_cell_measurement_theta_max 27.53
_cell_measurement_theta_min 3.07
_cell_volume 9331.2(3)
_computing_cell_refinement 'CrystalClear, Rigaku MSC, 2005'
_computing_data_collection 'CrystalClear, Rigaku MSC, 2005'
_computing_data_reduction 'CrystalClear, Rigaku MSC, 2005'
_computing_structure_refinement 'SHELXL-97 (Sheldrick, 1997)'
_computing_structure_solution 'SHELXS-97 (Sheldrick, 1997)'
_diffrn_ambient_temperature 180(2)
_diffrn_measured_fraction_theta_full 0.992
_diffrn_measured_fraction_theta_max 0.992
_diffrn_measurement_device_type 'Rigaku R-AXIS SPIDER IPDS'
_diffrn_measurement_method '\q scans'
_diffrn_radiation_monochromator graphite
_diffrn_radiation_source 'fine-focus sealed tube'
_diffrn_radiation_type MoK\a
_diffrn_radiation_wavelength 0.71073
_diffrn_reflns_av_R_equivalents 0.0434
_diffrn_reflns_av_sigmaI/netI 0.0317
_diffrn_reflns_limit_h_max 20
_diffrn_reflns_limit_h_min -15
_diffrn_reflns_limit_k_max 35
_diffrn_reflns_limit_k_min -35
_diffrn_reflns_limit_l_max 24
_diffrn_reflns_limit_l_min -24
_diffrn_reflns_number 43700
_diffrn_reflns_theta_full 26.00
_diffrn_reflns_theta_max 26.00
_diffrn_reflns_theta_min 3.07
_exptl_absorpt_coefficient_mu 1.131
_exptl_absorpt_correction_T_max 1.000
_exptl_absorpt_correction_T_min 0.608
_exptl_absorpt_correction_type empirical
_exptl_absorpt_process_details 'CrystalClear, Rigaku MSC, 2005'
_exptl_crystal_colour blue
_exptl_crystal_density_diffrn 1.587
_exptl_crystal_description parallelepiped
_exptl_crystal_F_000 4616
_exptl_crystal_size_max 0.35
_exptl_crystal_size_mid 0.06
_exptl_crystal_size_min 0.05
_refine_diff_density_max 1.265
_refine_diff_density_min -0.603
_refine_diff_density_rms 0.109
_refine_ls_extinction_method none
_refine_ls_goodness_of_fit_ref 1.052
_refine_ls_hydrogen_treatment refall
_refine_ls_matrix_type full
_refine_ls_number_parameters 697
_refine_ls_number_reflns 9103
_refine_ls_number_restraints 0
_refine_ls_restrained_S_all 1.052
_refine_ls_R_factor_all 0.0691
_refine_ls_R_factor_gt 0.0559
_refine_ls_shift/su_max 0.002
_refine_ls_shift/su_mean 0.000
_refine_ls_structure_factor_coef Fsqd
_refine_ls_weighting_details 'calc w=1/[\s^2^(Fo^2^)+(0.1164P)^2^+13.8088P] where P=(Fo^2^+2Fc^2^)/3'
_refine_ls_weighting_scheme calc
_refine_ls_wR_factor_gt 0.1634
_refine_ls_wR_factor_ref 0.1745
_reflns_number_gt 7323
_reflns_number_total 9103
_reflns_threshold_expression >2sigma(I)
_cod_data_source_file ic302598d_si_007.cif
_cod_data_source_block compound3
_cod_original_formula_sum 'C67 H110.40 Cu4 N12 O40.20 P8'
_cod_database_code 4334610

loop_
_symmetry_equiv_pos_as_xyz
'x, y, z'
'-x+1/2, y, -z'
'x+1/2, y+1/2, z+1/2'
'-x+1, y+1/2, -z+1/2'
'-x, -y, -z'
'x-1/2, -y, z'
'-x+1/2, -y+1/2, -z+1/2'
'x, -y+1/2, z+1/2'

loop_
_atom_site_label
_atom_site_type_symbol
_atom_site_fract_x
_atom_site_fract_y
_atom_site_fract_z
_atom_site_U_iso_or_equiv
_atom_site_adp_type
_atom_site_occupancy
_atom_site_symmetry_multiplicity
_atom_site_calc_flag
_atom_site_refinement_flags
Cu1 Cu 0.21369(3) 0.121028(16) 0.91926(2) 0.02868(15) Uani 1 1 d .
Cu2 Cu 0.01792(3) 0.130669(16) 0.84796(2) 0.03237(15) Uani 1 1 d .
P1 P 0.08711(6) 0.14323(3) 1.01104(5) 0.0283(2) Uani 1 1 d .
P2 P 0.13864(6) 0.21842(3) 0.86675(5) 0.0266(2) Uani 1 1 d .
P3 P -0.13915(6) 0.29708(4) 1.31580(5) 0.0327(2) Uani 1 1 d .
P4 P -0.29338(7) 0.35088(5) 1.11411(6) 0.0436(3) Uani 1 1 d .
O1 O 0.16768(16) 0.11863(9) 1.00344(13) 0.0291(5) Uani 1 1 d .
O2 O 0.0542(2) 0.12566(10) 1.07084(16) 0.0445(7) Uani 1 1 d .
O3 O 0.02412(17) 0.14176(10) 0.94520(14) 0.0368(6) Uani 1 1 d .
O11 O 0.20325(16) 0.18778(9) 0.91099(12) 0.0310(6) Uani 1 1 d .
O12 O 0.06406(17) 0.19081(10) 0.83241(13) 0.0347(6) Uani 1 1 d .
O13 O 0.17244(17) 0.24943(9) 0.81819(13) 0.0333(6) Uani 1 1 d .
O21 O -0.11072(17) 0.34631(10) 1.33074(13) 0.0370(6) Uani 1 1 d .
O22 O -0.09060(18) 0.26303(11) 1.37155(13) 0.0403(7) Uani 1 1 d .
O23 O -0.22974(16) 0.28861(11) 1.30668(13) 0.0376(6) Uani 1 1 d .
O32 O -0.3550(4) 0.3233(3) 1.1469(4) 0.0430(17) Uani 0.615(14) 1 d P
O33 O -0.2978(4) 0.4012(2) 1.1138(5) 0.064(2) Uani 0.615(14) 1 d P
O34 O -0.2910(4) 0.3270(3) 1.0420(3) 0.066(3) Uani 0.615(14) 1 d P
O32A O -0.2907(7) 0.3631(5) 1.0402(6) 0.069(4) Uiso 0.385(14) 1 d P
O33A O -0.3518(9) 0.3173(5) 1.1277(7) 0.048(4) Uiso 0.385(14) 1 d P
O34A O -0.3158(8) 0.4018(4) 1.1457(7) 0.062(3) Uiso 0.385(14) 1 d P
N1 N -0.0101(2) 0.06218(12) 0.85596(18) 0.0403(8) Uani 1 1 d .
N2 N 0.0427(2) 0.10721(12) 0.75809(17) 0.0354(7) Uani 1 1 d .
N21 N 0.2003(2) 0.05108(12) 0.90567(17) 0.0347(7) Uani 1 1 d .
N22 N 0.2548(2) 0.11504(12) 0.83074(16) 0.0328(7) Uani 1 1 d .
N51 N 0.0565(2) 0.23732(12) 0.97342(17) 0.0275(7) Uani 1 1 d .
N52 N -0.1746(2) 0.28729(13) 1.17595(15) 0.0337(7) Uani 1 1 d .
C1 C -0.0368(3) 0.04079(19) 0.9061(3) 0.0508(12) Uani 1 1 d .
C2 C -0.0513(3) -0.0079(2) 0.9055(3) 0.0593(14) Uani 1 1 d .
C3 C -0.0365(4) -0.03446(19) 0.8524(3) 0.0596(14) Uani 1 1 d .
C4 C -0.0087(3) -0.01286(17) 0.7984(3) 0.0548(13) Uani 1 1 d .
C5 C 0.0095(4) -0.03731(18) 0.7402(3) 0.0616(14) Uani 1 1 d .
C6 C 0.0364(4) -0.01432(19) 0.6912(3) 0.0635(14) Uani 1 1 d .
C7 C 0.0485(3) 0.03534(17) 0.6933(3) 0.0527(12) Uani 1 1 d .
C8 C 0.0777(4) 0.06147(19) 0.6441(3) 0.0611(14) Uani 1 1 d .
H8 H 0.0901 0.0465 0.6049 0.079 Uiso 1 1 calc R
C9 C 0.0885(4) 0.1089(2) 0.6527(3) 0.0595(13) Uani 1 1 d .
H9 H 0.1078 0.1268 0.6190 0.077 Uiso 1 1 calc R
C10 C 0.0712(3) 0.13095(16) 0.7105(2) 0.0415(10) Uani 1 1 d .
C11 C 0.0317(3) 0.06022(15) 0.7495(2) 0.0401(9) Uani 1 1 d .
C12 C 0.0028(3) 0.03584(15) 0.8033(2) 0.0415(10) Uani 1 1 d .
C21 C 0.1722(3) 0.02017(15) 0.9450(2) 0.0419(10) Uani 1 1 d .
C22 C 0.1697(3) -0.02785(17) 0.9308(3) 0.0514(12) Uani 1 1 d .
C23 C 0.1967(4) -0.04337(17) 0.8741(3) 0.0592(13) Uani 1 1 d .
C24 C 0.2264(3) -0.01177(16) 0.8321(3) 0.0509(11) Uani 1 1 d .
C25 C 0.2551(4) -0.0243(2) 0.7711(3) 0.0694(17) Uani 1 1 d .
C26 C 0.2819(4) 0.0086(2) 0.7319(3) 0.0685(16) Uani 1 1 d .
C27 C 0.2835(3) 0.05686(18) 0.7501(2) 0.0478(11) Uani 1 1 d .
C28 C 0.3110(3) 0.0930(2) 0.7125(2) 0.0526(12) Uani 1 1 d .
C29 C 0.3109(3) 0.1386(2) 0.7347(2) 0.0471(11) Uani 1 1 d .
C30 C 0.2822(3) 0.14837(17) 0.7939(2) 0.0385(9) Uani 1 1 d .
C31 C 0.2557(2) 0.06998(15) 0.8090(2) 0.0357(9) Uani 1 1 d .
C32 C 0.2274(3) 0.03538(14) 0.8499(2) 0.0379(9) Uani 1 1 d .
C51 C 0.1027(2) 0.25973(13) 0.92431(19) 0.0309(8) Uani 1 1 d .
H51A H 0.1505 0.2767 0.9504 0.043 Uiso 1 1 calc R
H51B H 0.0667 0.2832 0.8969 0.043 Uiso 1 1 calc R
C52 C 0.1107(2) 0.20608(13) 1.02500(18) 0.0299(8) Uani 1 1 d .
H52A H 0.1036 0.2148 1.0713 0.042 Uiso 1 1 calc R
H52B H 0.1688 0.2116 1.0222 0.042 Uiso 1 1 calc R
C53 C 0.0119(2) 0.27349(13) 1.00698(19) 0.0316(8) Uani 1 1 d .
H53A H -0.0131 0.2969 0.9728 0.044 Uiso 1 1 calc R
H53B H 0.0512 0.2900 1.0425 0.044 Uiso 1 1 calc R
C54 C -0.0548(2) 0.25096(14) 1.03893(18) 0.0327(8) Uani 1 1 d .
H54A H -0.0330 0.2224 1.0641 0.046 Uiso 1 1 calc R
H54B H -0.1014 0.2417 1.0029 0.046 Uiso 1 1 calc R
C55 C -0.0838(2) 0.28565(15) 1.08761(19) 0.0351(9) Uani 1 1 d .
H55A H -0.0387 0.2926 1.1262 0.049 Uiso 1 1 calc R
H55B H -0.1011 0.3154 1.0636 0.049 Uiso 1 1 calc R
C56 C -0.1555(3) 0.26377(17) 1.1134(2) 0.0408(10) Uani 1 1 d .
H56A H -0.2047 0.2651 1.0768 0.057 Uiso 1 1 calc R
H56B H -0.1431 0.2303 1.1238 0.057 Uiso 1 1 calc R
C57 C -0.1937(3) 0.33801(16) 1.1668(2) 0.0395(9) Uani 1 1 d .
H57A H -0.1507 0.3530 1.1460 0.055 Uiso 1 1 calc R
H57B H -0.1914 0.3524 1.2121 0.055 Uiso 1 1 calc R
C58 C -0.1092(2) 0.27710(15) 1.23736(18) 0.0351(9) Uani 1 1 d .
H58A H -0.0577 0.2929 1.2322 0.049 Uiso 1 1 calc R
H58B H -0.0986 0.2429 1.2403 0.049 Uiso 1 1 calc R
O1W O -0.0038(3) 0.16064(16) 0.1788(2) 0.0747(12) Uani 1 1 d .
O2W O 0.0046(3) 0.14936(15) 0.3278(2) 0.0742(11) Uani 1 1 d .
O3W O -0.3639(4) 0.12360(19) 0.0354(4) 0.095(2) Uani 0.80 1 d P
O4W O -0.2500 0.1794(3) 0.0000 0.102(3) Uani 0.80 2 d SP
O5W O 0.4245(7) 0.1000(3) 0.5561(4) 0.119(3) Uani 0.70 1 d P
O6W O 0.1944(7) 0.1442(4) 0.5276(4) 0.114(3) Uani 0.60 1 d P
O7W O -0.2880(11) 0.0204(5) 0.5768(7) 0.115(5) Uani 0.40 1 d P
O8W O -0.0793(10) 0.0561(5) 0.4718(7) 0.111(4) Uiso 0.40 1 d P
O9W O -0.1349(12) -0.0055(7) 0.5616(9) 0.101(5) Uiso 0.30 1 d P
O10W O -0.1525(14) 0.0618(8) 0.5795(11) 0.119(6) Uiso 0.30 1 d P
O11W O 0.1871(3) 0.20575(17) 0.6287(3) 0.0303(11) Uani 0.50 1 d P
O12W O -0.0778(16) -0.0091(8) 0.5238(12) 0.084(6) Uiso 0.20 1 d P
C1M C 0.6744(6) 0.1530(3) 0.8583(6) 0.113(3) Uani 1 1 d .
O1M O 0.6548(4) 0.1435(2) 0.7871(4) 0.1150(19) Uani 1 1 d .
O2M O 0.0794(3) 0.25429(16) 0.6922(2) 0.0227(10) Uani 0.50 1 d P
C2M C 0.1565(10) 0.2377(6) 0.6803(8) 0.089(4) Uiso 0.50 1 d P
H51N H 0.028(3) 0.2248(15) 0.952(2) 0.023(12) Uiso 1 1 d .
H52N H -0.221(3) 0.2750(13) 1.1814(18) 0.021(9) Uiso 1 1 d .
H1 H -0.050(3) 0.0581(16) 0.935(2) 0.031(12) Uiso 1 1 d .
H2 H -0.066(3) -0.0197(18) 0.949(3) 0.055(14) Uiso 1 1 d .
H3 H -0.038(3) -0.0657(19) 0.855(2) 0.049(14) Uiso 1 1 d .
H5 H 0.005(3) -0.0726(18) 0.743(2) 0.046(13) Uiso 1 1 d .
H6 H 0.047(3) -0.0304(18) 0.653(3) 0.053(14) Uiso 1 1 d .
H10 H 0.082(2) 0.1623(13) 0.7181(16) 0.011(8) Uiso 1 1 d .
H21 H 0.153(3) 0.0358(16) 0.986(2) 0.039(11) Uiso 1 1 d .
H22 H 0.141(4) -0.046(3) 0.952(3) 0.09(2) Uiso 1 1 d .
H23 H 0.188(4) -0.080(2) 0.863(3) 0.071(17) Uiso 1 1 d .
H25 H 0.240(5) -0.051(3) 0.747(3) 0.10(2) Uiso 1 1 d .
H26 H 0.296(3) 0.0000(19) 0.688(3) 0.058(15) Uiso 1 1 d .
H28 H 0.325(3) 0.0857(18) 0.672(3) 0.052(14) Uiso 1 1 d .
H29 H 0.318(3) 0.1620(17) 0.710(2) 0.041(13) Uiso 1 1 d .
H30 H 0.295(3) 0.176(2) 0.815(3) 0.056(15) Uiso 1 1 d .

loop_
_atom_site_aniso_label
_atom_site_aniso_U_11
_atom_site_aniso_U_22
_atom_site_aniso_U_33
_atom_site_aniso_U_23
_atom_site_aniso_U_13
_atom_site_aniso_U_12
Cu1 0.0270(3) 0.0310(3) 0.0288(3) -0.00068(17) 0.00721(18) 0.00172(18)
Cu2 0.0271(3) 0.0324(3) 0.0364(3) 0.00261(18) 0.00312(19) -0.00287(19)
P1 0.0249(5) 0.0317(5) 0.0294(5) 0.0038(4) 0.0080(4) 0.0003(4)
P2 0.0258(5) 0.0282(5) 0.0280(5) 0.0011(3) 0.0106(4) 0.0005(4)
P3 0.0243(5) 0.0472(6) 0.0277(5) -0.0097(4) 0.0080(4) -0.0063(4)
P4 0.0348(6) 0.0551(7) 0.0401(6) -0.0038(5) 0.0051(5) -0.0043(5)
O1 0.0274(14) 0.0310(13) 0.0300(13) 0.0008(10) 0.0083(10) 0.0024(11)
O2 0.0485(19) 0.0447(17) 0.0465(17) 0.0115(13) 0.0247(14) 0.0018(14)
O3 0.0307(15) 0.0387(15) 0.0384(15) 0.0017(12) -0.0005(11) -0.0026(12)
O11 0.0276(14) 0.0329(14) 0.0334(13) 0.0007(10) 0.0083(10) 0.0036(11)
O12 0.0308(15) 0.0356(14) 0.0379(14) 0.0005(11) 0.0070(11) -0.0029(12)
O13 0.0340(15) 0.0360(14) 0.0333(13) 0.0034(11) 0.0150(11) -0.0019(12)
O21 0.0275(14) 0.0490(17) 0.0355(14) -0.0128(12) 0.0085(11) -0.0050(12)
O22 0.0351(16) 0.0534(18) 0.0313(14) -0.0007(12) 0.0037(11) -0.0071(13)
O23 0.0244(14) 0.0541(17) 0.0359(14) -0.0143(12) 0.0099(11) -0.0108(12)
O32 0.033(3) 0.063(4) 0.036(4) -0.010(3) 0.014(3) -0.003(2)
O33 0.045(4) 0.059(4) 0.083(6) 0.018(4) -0.002(3) -0.008(3)
O34 0.048(4) 0.116(8) 0.032(3) -0.007(3) 0.000(2) -0.019(4)
N1 0.0342(19) 0.0399(19) 0.0434(19) 0.0086(15) -0.0014(15) -0.0049(15)
N2 0.0321(18) 0.0317(17) 0.0397(18) 0.0010(14) -0.0001(14) 0.0009(14)
N21 0.0293(17) 0.0341(17) 0.0392(17) -0.0036(14) 0.0030(13) -0.0006(14)
N22 0.0270(17) 0.0376(17) 0.0346(17) -0.0004(13) 0.0077(13) 0.0063(14)
N51 0.0276(17) 0.0293(16) 0.0270(16) -0.0003(13) 0.0087(14) 0.0019(14)
N52 0.0243(17) 0.051(2) 0.0272(15) -0.0126(14) 0.0097(13) -0.0087(15)
C1 0.047(3) 0.052(3) 0.051(3) 0.005(2) 0.004(2) -0.013(2)
C2 0.051(3) 0.060(3) 0.064(3) 0.023(3) 0.001(2) -0.020(2)
C3 0.063(3) 0.039(3) 0.070(3) 0.009(2) -0.007(3) -0.015(2)
C4 0.047(3) 0.043(3) 0.067(3) 0.009(2) -0.008(2) -0.011(2)
C5 0.067(4) 0.036(3) 0.077(4) -0.014(2) 0.003(3) -0.008(2)
C6 0.078(4) 0.045(3) 0.065(3) -0.014(3) 0.007(3) 0.001(3)
C7 0.055(3) 0.046(3) 0.054(3) -0.010(2) 0.003(2) 0.002(2)
C8 0.080(4) 0.055(3) 0.051(3) -0.010(2) 0.020(3) 0.000(3)
C9 0.070(4) 0.059(3) 0.053(3) 0.001(2) 0.021(3) 0.001(3)
C10 0.041(2) 0.043(3) 0.041(2) 0.0014(18) 0.0098(18) -0.0003(19)
C11 0.032(2) 0.041(2) 0.044(2) -0.0006(18) 0.0003(17) -0.0022(18)
C12 0.034(2) 0.036(2) 0.050(2) 0.0018(18) -0.0045(18) -0.0049(18)
C21 0.042(2) 0.039(2) 0.044(2) 0.0020(18) 0.0058(19) -0.0041(19)
C22 0.055(3) 0.038(2) 0.060(3) 0.001(2) 0.009(2) -0.009(2)
C23 0.061(3) 0.034(2) 0.081(4) -0.008(2) 0.009(3) -0.004(2)
C24 0.051(3) 0.039(2) 0.062(3) -0.011(2) 0.010(2) 0.004(2)
C25 0.083(4) 0.048(3) 0.081(4) -0.027(3) 0.027(3) 0.001(3)
C26 0.075(4) 0.071(4) 0.067(4) -0.029(3) 0.032(3) 0.002(3)
C27 0.043(3) 0.057(3) 0.045(2) -0.012(2) 0.0114(19) 0.008(2)
C28 0.049(3) 0.071(3) 0.041(2) -0.006(2) 0.019(2) 0.008(2)
C29 0.039(3) 0.060(3) 0.046(3) 0.008(2) 0.017(2) 0.010(2)
C30 0.031(2) 0.046(2) 0.041(2) 0.0029(19) 0.0129(17) 0.0077(19)
C31 0.027(2) 0.042(2) 0.038(2) -0.0065(17) 0.0060(16) 0.0058(17)
C32 0.033(2) 0.036(2) 0.043(2) -0.0071(17) 0.0032(17) 0.0022(17)
C51 0.033(2) 0.0296(18) 0.0335(19) 0.0046(15) 0.0151(15) 0.0030(16)
C52 0.031(2) 0.0327(19) 0.0263(17) -0.0007(14) 0.0070(14) 0.0040(16)
C53 0.036(2) 0.0305(19) 0.0315(18) -0.0016(15) 0.0157(16) 0.0051(16)
C54 0.034(2) 0.037(2) 0.0290(18) -0.0070(15) 0.0127(15) -0.0016(17)
C55 0.031(2) 0.048(2) 0.0296(18) -0.0061(16) 0.0140(15) 0.0009(17)
C56 0.032(2) 0.060(3) 0.032(2) -0.0173(18) 0.0123(16) -0.009(2)
C57 0.033(2) 0.054(3) 0.032(2) -0.0117(18) 0.0072(16) -0.0019(19)
C58 0.028(2) 0.050(2) 0.0279(18) -0.0046(16) 0.0078(15) -0.0005(17)
O1W 0.072(3) 0.095(3) 0.060(2) -0.003(2) 0.022(2) 0.019(2)
O2W 0.067(3) 0.071(3) 0.087(3) -0.018(2) 0.021(2) 0.001(2)
O3W 0.077(4) 0.065(3) 0.161(6) -0.035(3) 0.066(4) -0.005(3)
O4W 0.100(7) 0.081(6) 0.137(8) 0.000 0.053(6) 0.000
O5W 0.182(9) 0.084(5) 0.086(5) -0.013(4) 0.014(5) -0.041(5)
O6W 0.136(9) 0.128(8) 0.064(5) -0.022(5) -0.016(5) 0.020(6)
O7W 0.174(15) 0.085(9) 0.083(8) -0.029(7) 0.019(9) -0.024(9)
O11W 0.018(2) 0.025(2) 0.044(3) 0.008(2) -0.004(2) -0.0051(19)
C1M 0.097(6) 0.095(6) 0.156(9) 0.003(6) 0.048(6) -0.006(5)
O1M 0.107(5) 0.118(5) 0.128(5) 0.006(4) 0.044(4) 0.000(4)
O2M 0.028(3) 0.029(2) 0.0086(18) 0.0033(17) -0.0030(17) -0.009(2)

loop_
_atom_type_symbol
_atom_type_description
_atom_type_scat_dispersion_real
_atom_type_scat_dispersion_imag
_atom_type_scat_source
C C 0.0033 0.0016 'International Tables Vol C Tables 4.2.6.8 and 6.1.1.4'
H H 0.0000 0.0000 'International Tables Vol C Tables 4.2.6.8 and 6.1.1.4'
N N 0.0061 0.0033 'International Tables Vol C Tables 4.2.6.8 and 6.1.1.4'
O O 0.0106 0.0060 'International Tables Vol C Tables 4.2.6.8 and 6.1.1.4'
Cu Cu 0.3201 1.2651 'International Tables Vol C Tables 4.2.6.8 and 6.1.1.4'
P P 0.1023 0.0942 'International Tables Vol C Tables 4.2.6.8 and 6.1.1.4'

loop_
_geom_angle_atom_site_label_1
_geom_angle_atom_site_label_2
_geom_angle_atom_site_label_3
_geom_angle
_geom_angle_site_symmetry_3
O11 Cu1 O1 93.70(10) .
O11 Cu1 N21 164.53(13) .
O1 Cu1 N21 91.72(12) .
O11 Cu1 N22 92.77(12) .
O1 Cu1 N22 172.61(13) .
N21 Cu1 N22 81.13(13) .
O11 Cu1 O1 98.15(10) 2_557
O1 Cu1 O1 81.04(11) 2_557
N21 Cu1 O1 96.99(12) 2_557
N22 Cu1 O1 101.57(11) 2_557
O12 Cu2 O3 94.00(12) .
O12 Cu2 N1 167.72(14) .
O3 Cu2 N1 92.66(13) .
O12 Cu2 N2 89.76(12) .
O3 Cu2 N2 162.30(13) .
N1 Cu2 N2 80.86(14) .
O12 Cu2 O21 96.55(11) 8_554
O3 Cu2 O21 88.46(11) 8_554
N1 Cu2 O21 93.93(13) 8_554
N2 Cu2 O21 108.30(12) 8_554
O2 P1 O3 112.88(19) .
O2 P1 O1 112.56(16) .
O3 P1 O1 111.65(16) .
O2 P1 C52 107.70(17) .
O3 P1 C52 104.47(16) .
O1 P1 C52 107.00(16) .
O13 P2 O12 112.72(15) .
O13 P2 O11 113.82(15) .
O12 P2 O11 112.89(16) .
O13 P2 C51 103.72(16) .
O12 P2 C51 106.43(17) .
O11 P2 C51 106.32(16) .
O21 P3 O23 116.58(17) .
O21 P3 O22 109.66(16) .
O23 P3 O22 110.65(17) .
O21 P3 C58 109.74(18) .
O23 P3 C58 106.06(17) .
O22 P3 C58 103.28(18) .
O33A P4 O33 129.4(6) .
O33A P4 O32A 118.9(7) .
O33 P4 O32A 77.2(6) .
O33A P4 O32 16.3(6) .
O33 P4 O32 118.4(4) .
O32A P4 O32 132.5(5) .
O33A P4 O34 91.2(6) .
O33 P4 O34 115.5(5) .
O32A P4 O34 38.3(5) .
O32 P4 O34 107.5(4) .
O33A P4 O34A 107.8(7) .
O33 P4 O34A 27.1(4) .
O32A P4 O34A 102.7(6) .
O32 P4 O34A 93.9(5) .
O34 P4 O34A 139.8(5) .
O33A P4 C57 109.3(6) .
O33 P4 C57 104.1(3) .
O32A P4 C57 114.5(5) .
O32 P4 C57 104.9(3) .
O34 P4 C57 105.0(3) .
O34A P4 C57 101.6(4) .
P1 O1 Cu1 123.42(15) .
P1 O1 Cu1 125.27(14) 2_557
Cu1 O1 Cu1 98.84(11) 2_557
P1 O3 Cu2 139.90(19) .
P2 O11 Cu1 131.27(17) .
P2 O12 Cu2 134.73(17) .
P3 O21 Cu2 124.96(17) 8
O34A O33 P4 92.7(12) .
O32A O34 P4 66.9(8) .
O34 O32A P4 74.7(8) .
O33 O34A P4 60.2(10) .
C1 N1 C12 117.7(4) .
C1 N1 Cu2 128.5(4) .
C12 N1 Cu2 113.8(3) .
C10 N2 C11 118.1(4) .
C10 N2 Cu2 128.8(3) .
C11 N2 Cu2 113.0(3) .
C21 N21 C32 118.7(4) .
C21 N21 Cu1 128.2(3) .
C32 N21 Cu1 113.0(3) .
C30 N22 C31 118.1(3) .
C30 N22 Cu1 129.1(3) .
C31 N22 Cu1 112.8(3) .
C51 N51 C53 111.0(3) .
C51 N51 C52 112.6(3) .
C53 N51 C52 112.2(3) .
C51 N51 H51N 101(4) .
C53 N51 H51N 108(4) .
C52 N51 H51N 112(4) .
C57 N52 C56 113.9(3) .
C57 N52 C58 113.1(3) .
C56 N52 C58 111.0(3) .
C57 N52 H52N 103(3) .
C56 N52 H52N 105(2) .
C58 N52 H52N 110(2) .
N1 C1 C2 122.0(5) .
N1 C1 H1 116(3) .
C2 C1 H1 122(3) .
C3 C2 C1 119.8(5) .
C3 C2 H2 127(3) .
C1 C2 H2 113(3) .
C2 C3 C4 119.6(5) .
C2 C3 H3 120(3) .
C4 C3 H3 120(3) .
C3 C4 C12 116.3(5) .
C3 C4 C5 124.4(5) .
C12 C4 C5 119.3(5) .
C6 C5 C4 120.8(5) .
C6 C5 H5 125(3) .
C4 C5 H5 114(3) .
C5 C6 C7 122.2(5) .
C5 C6 H6 120(3) .
C7 C6 H6 117(3) .
C8 C7 C11 116.5(4) .
C8 C7 C6 125.1(5) .
C11 C7 C6 118.4(5) .
C9 C8 C7 119.6(5) .
C9 C8 H8 120.2 .
C7 C8 H8 120.2 .
C8 C9 C10 120.5(5) .
C8 C9 H9 119.8 .
C10 C9 H9 119.8 .
N2 C10 C9 121.5(4) .
N2 C10 H10 117(2) .
C9 C10 H10 121(2) .
N2 C11 C7 123.9(4) .
N2 C11 C12 116.0(4) .
C7 C11 C12 120.2(4) .
N1 C12 C4 124.6(4) .
N1 C12 C11 116.3(4) .
C4 C12 C11 119.1(4) .
N21 C21 C22 122.0(4) .
N21 C21 H21 112(3) .
C22 C21 H21 126(3) .
C23 C22 C21 118.9(5) .
C23 C22 H22 121(5) .
C21 C22 H22 119(5) .
C22 C23 C24 120.2(5) .
C22 C23 H23 116(3) .
C24 C23 H23 124(3) .
C23 C24 C32 117.4(4) .
C23 C24 C25 124.6(5) .
C32 C24 C25 118.1(5) .
C26 C25 C24 121.3(5) .
C26 C25 H25 112(4) .
C24 C25 H25 124(5) .
C25 C26 C27 120.9(5) .
C25 C26 H26 121(3) .
C27 C26 H26 118(3) .
C31 C27 C28 116.7(4) .
C31 C27 C26 118.9(5) .
C28 C27 C26 124.4(4) .
C29 C28 C27 120.1(4) .
C29 C28 H28 121(3) .
C27 C28 H28 118(3) .
C28 C29 C30 119.3(5) .
C28 C29 H29 124(3) .
C30 C29 H29 116(3) .
N22 C30 C29 122.5(4) .
N22 C30 H30 116(3) .
C29 C30 H30 119(3) .
N22 C31 C27 123.4(4) .
N22 C31 C32 116.5(3) .
C27 C31 C32 120.1(4) .
N21 C32 C24 122.8(4) .
N21 C32 C31 116.4(4) .
C24 C32 C31 120.7(4) .
N51 C51 P2 114.1(3) .
N51 C51 H51A 108.7 .
P2 C51 H51A 108.7 .
N51 C51 H51B 108.7 .
P2 C51 H51B 108.7 .
H51A C51 H51B 107.6 .
N51 C52 P1 112.6(3) .
N51 C52 H52A 109.1 .
P1 C52 H52A 109.1 .
N51 C52 H52B 109.1 .
P1 C52 H52B 109.1 .
H52A C52 H52B 107.8 .
N51 C53 C54 111.1(3) .
N51 C53 H53A 109.4 .
C54 C53 H53A 109.4 .
N51 C53 H53B 109.4 .
C54 C53 H53B 109.4 .
H53A C53 H53B 108.0 .
C53 C54 C55 109.8(3) .
C53 C54 H54A 109.7 .
C55 C54 H54A 109.7 .
C53 C54 H54B 109.7 .
C55 C54 H54B 109.7 .
H54A C54 H54B 108.2 .
C56 C55 C54 108.3(3) .
C56 C55 H55A 110.0 .
C54 C55 H55A 110.0 .
C56 C55 H55B 110.0 .
C54 C55 H55B 110.0 .
H55A C55 H55B 108.4 .
N52 C56 C55 113.8(3) .
N52 C56 H56A 108.8 .
C55 C56 H56A 108.8 .
N52 C56 H56B 108.8 .
C55 C56 H56B 108.8 .
H56A C56 H56B 107.7 .
N52 C57 P4 114.6(3) .
N52 C57 H57A 108.6 .
P4 C57 H57A 108.6 .
N52 C57 H57B 108.6 .
P4 C57 H57B 108.6 .
H57A C57 H57B 107.6 .
N52 C58 P3 111.7(3) .
N52 C58 H58A 109.3 .
P3 C58 H58A 109.3 .
N52 C58 H58B 109.3 .
P3 C58 H58B 109.3 .
H58A C58 H58B 108.0 .
O2M C2M O11W 137.0(12) .

loop_
_geom_bond_atom_site_label_1
_geom_bond_atom_site_label_2
_geom_bond_distance
_geom_bond_site_symmetry_2
Cu1 O11 1.916(3) .
Cu1 O1 1.981(2) .
Cu1 N21 2.020(3) .
Cu1 N22 2.026(3) .
Cu1 O1 2.265(3) 2_557
Cu2 O12 1.929(3) .
Cu2 O3 1.957(3) .
Cu2 N1 2.022(4) .
Cu2 N2 2.036(3) .
Cu2 O21 2.201(3) 8_554
P1 O2 1.496(3) .
P1 O3 1.521(3) .
P1 O1 1.546(3) .
P1 C52 1.845(4) .
P2 O13 1.501(3) .
P2 O12 1.519(3) .
P2 O11 1.530(3) .
P2 C51 1.828(4) .
P3 O21 1.494(3) .
P3 O23 1.502(3) .
P3 O22 1.581(3) .
P3 C58 1.828(4) .
P4 O33A 1.427(15) .
P4 O33 1.438(7) .
P4 O32A 1.531(11) .
P4 O32 1.536(7) .
P4 O34 1.605(6) .
P4 O34A 1.657(12) .
P4 C57 1.825(4) .
O1 Cu1 2.265(3) 2_557
O21 Cu2 2.201(3) 8
O33 O34A 0.757(11) .
O34 O32A 1.032(12) .
N1 C1 1.322(6) .
N1 C12 1.346(6) .
N2 C10 1.328(6) .
N2 C11 1.359(5) .
N21 C21 1.326(5) .
N21 C32 1.357(5) .
N22 C30 1.336(5) .
N22 C31 1.358(5) .
N51 C51 1.501(5) .
N51 C53 1.503(5) .
N51 C52 1.523(5) .
N51 H51N 0.68(4) .
N52 C57 1.485(6) .
N52 C56 1.507(5) .
N52 C58 1.507(5) .
N52 H52N 0.88(4) .
C1 C2 1.409(7) .
C1 H1 0.82(4) .
C2 C3 1.367(8) .
C2 H2 1.00(5) .
C3 C4 1.398(8) .
C3 H3 0.89(5) .
C4 C12 1.403(6) .
C4 C5 1.439(8) .
C5 C6 1.327(8) .
C5 H5 1.01(5) .
C6 C7 1.430(7) .
C6 H6 0.94(5) .
C7 C8 1.395(7) .
C7 C11 1.403(6) .
C8 C9 1.370(8) .
C8 H8 0.9500 .
C9 C10 1.396(7) .
C9 H9 0.9500 .
C10 H10 0.92(4) .
C11 C12 1.439(6) .
C21 C22 1.399(6) .
C21 H21 1.04(5) .
C22 C23 1.372(8) .
C22 H22 0.87(7) .
C23 C24 1.387(7) .
C23 H23 1.06(6) .
C24 C32 1.391(6) .
C24 C25 1.439(8) .
C25 C26 1.353(9) .
C25 H25 0.92(7) .
C26 C27 1.424(7) .
C26 H26 0.99(5) .
C27 C31 1.397(6) .
C27 C28 1.405(7) .
C28 C29 1.372(8) .
C28 H28 0.92(5) .
C29 C30 1.389(6) .
C29 H29 0.85(5) .
C30 H30 0.91(5) .
C31 C32 1.421(6) .
C51 H51A 0.9900 .
C51 H51B 0.9900 .
C52 H52A 0.9900 .
C52 H52B 0.9900 .
C53 C54 1.523(5) .
C53 H53A 0.9900 .
C53 H53B 0.9900 .
C54 C55 1.531(5) .
C54 H54A 0.9900 .
C54 H54B 0.9900 .
C55 C56 1.521(5) .
C55 H55A 0.9900 .
C55 H55B 0.9900 .
C56 H56A 0.9900 .
C56 H56B 0.9900 .
C57 H57A 0.9900 .
C57 H57B 0.9900 .
C58 H58A 0.9900 .
C58 H58B 0.9900 .
O9W O12W 1.33(3) .
O11W C2M 1.536(16) .
C1M O1M 1.427(12) .
O2M C2M 1.428(17) .
